data_1547982
loop_
_publ_author_name
'Georgios Charalambidis'
'Evangelos Georgilis'
'Manas K. Panda'
'Christopher E. Anson'
'Annie K. Powell'
'Stephen Doyle'
'David Moss'
'Tobias Jochum'
'Peter N. Horton'
'Simon J. Coles'
'Mathieu Linares'
'David Beljonne'
'Jean-Valere Naubron'
'Jonas Conradt'
'Heinz Kalt'
'Anna Mitraki'
'Athanassios G. Coutsolelos'
'Teodor Silviu Balaban'

_publ_section_title
;
 A switchable self-assembling and disassembling chiral system based on a
 porphyrin-substituted phenylalanine-phenylalanine motif
;
_journal_name_full 'Nature Communications'
_journal_page_first 12657
_journal_paper_doi 10.1038/ncomms12657
_journal_volume 7
_journal_year 2016
_chemical_formula_sum 'C77 H59 N7 O4'
_chemical_formula_weight 1146.31
_space_group_IT_number 4
_symmetry_space_group_name_Hall 'P 2yb'
_symmetry_space_group_name_H-M 'P 1 21 1'
_atom_sites_solution_hydrogens geom
_atom_sites_solution_primary direct
_atom_sites_solution_secondary difmap
_cell_angle_alpha 90.00
_cell_angle_beta 95.65(8)
_cell_angle_gamma 90.00
_cell_formula_units_Z 4
_cell_length_a 16.43(3)
_cell_length_b 10.012(15)
_cell_length_c 44.30(9)
_cell_measurement_temperature 100(2)
_cell_volume 7252(2)
_computing_structure_refinement 'SHELXL-97 (Sheldrick, 1997)'
_computing_structure_solution 'SHELXS-97 (Sheldrick, 1990)'
_diffrn_ambient_temperature 100(2)
_diffrn_measured_fraction_theta_full 0.809
_diffrn_measured_fraction_theta_max 0.809
_diffrn_radiation_monochromator graphite
_diffrn_radiation_source 'fine-focus sealed tube'
_diffrn_radiation_wavelength 0.68890
_diffrn_reflns_av_R_equivalents 0.1317
_diffrn_reflns_av_sigmaI/netI 0.3495
_diffrn_reflns_limit_h_max 16
_diffrn_reflns_limit_h_min -17
_diffrn_reflns_limit_k_max 11
_diffrn_reflns_limit_k_min -11
_diffrn_reflns_limit_l_max 52
_diffrn_reflns_limit_l_min -31
_diffrn_reflns_number 20008
_diffrn_reflns_theta_full 24.20
_diffrn_reflns_theta_max 24.20
_diffrn_reflns_theta_min 2.84
_exptl_absorpt_coefficient_mu 0.066
_exptl_crystal_density_diffrn 1.050
_exptl_crystal_density_method 'not measured'
_exptl_crystal_F_000 2408
_refine_diff_density_max 0.652
_refine_diff_density_min -0.529
_refine_diff_density_rms 0.139
_refine_ls_abs_structure_details 'Flack H D (1983), Acta Cryst. A39, 876-881'
_refine_ls_abs_structure_Flack -10(10)
_refine_ls_extinction_method none
_refine_ls_goodness_of_fit_ref 1.586
_refine_ls_hydrogen_treatment mixed
_refine_ls_matrix_type full
_refine_ls_number_parameters 513
_refine_ls_number_reflns 17270
_refine_ls_number_restraints 191
_refine_ls_restrained_S_all 1.584
_refine_ls_R_factor_all 0.5577
_refine_ls_R_factor_gt 0.3323
_refine_ls_shift/su_max 0.156
_refine_ls_shift/su_mean 0.008
_refine_ls_structure_factor_coef Fsqd
_refine_ls_weighting_details 'calc w=1/[\s^2^(Fo^2^)+(0.1000P)^2^+0.0000P] where P=(Fo^2^+2Fc^2^)/3'
_refine_ls_weighting_scheme calc
_refine_ls_wR_factor_gt 0.5374
_refine_ls_wR_factor_ref 0.6531
_reflns_number_gt 3331
_reflns_number_total 17270
_reflns_threshold_expression >2sigma(I)
_cod_data_source_file ncomms12657-s2.cif
_cod_data_source_block por_fmoc
_cod_original_cell_volume 7252(23)
_cod_database_code 1547982

loop_
_symmetry_equiv_pos_as_xyz
'x, y, z'
'-x, y+1/2, -z'

loop_
_atom_site_label
_atom_site_type_symbol
_atom_site_fract_x
_atom_site_fract_y
_atom_site_fract_z
_atom_site_U_iso_or_equiv
_atom_site_adp_type
_atom_site_occupancy
_atom_site_symmetry_multiplicity
_atom_site_calc_flag
_atom_site_refinement_flags
_atom_site_disorder_assembly
_atom_site_disorder_group
N1 N 0.8735(13) 0.847(3) 0.7920(5) 0.083(6) Uiso 1 1 d DU . .
C1 C 0.8191(14) 0.771(3) 0.7734(5) 0.055(5) Uiso 1 1 d DU . .
C2 C 0.7536(16) 0.734(3) 0.7898(6) 0.066(7) Uiso 1 1 d U . .
H2B H 0.7078 0.6792 0.7834 0.079 Uiso 1 1 calc R . .
C3 C 0.7702(18) 0.790(4) 0.8153(7) 0.089(10) Uiso 1 1 d . . .
H3A H 0.7335 0.7844 0.8305 0.107 Uiso 1 1 calc R . .
C4 C 0.8520(17) 0.868(3) 0.8211(6) 0.076(9) Uiso 1 1 d D . .
C5 C 0.885(2) 0.947(5) 0.8433(6) 0.128(14) Uiso 1 1 d D . .
N2 N 1.0021(14) 1.022(3) 0.8175(5) 0.096(8) Uiso 1 1 d D . .
H2 H 0.9875 0.9780 0.8006 0.115 Uiso 1 1 calc R . .
C6 C 0.9651(13) 1.037(3) 0.8445(5) 0.043(6) Uiso 1 1 d D . .
C7 C 0.9847(16) 1.095(3) 0.8675(6) 0.070(9) Uiso 1 1 d . . .
H7B H 0.9617 1.0979 0.8863 0.084 Uiso 1 1 calc R . .
C8 C 1.0616(19) 1.165(4) 0.8562(7) 0.102(11) Uiso 1 1 d . . .
H8A H 1.0947 1.2327 0.8662 0.122 Uiso 1 1 calc R . .
C9 C 1.0707(17) 1.102(3) 0.8268(7) 0.084(10) Uiso 1 1 d D . .
C10 C 1.1403(16) 1.133(3) 0.8100(6) 0.083(10) Uiso 1 1 d D . .
N3 N 1.0924(13) 1.014(3) 0.7641(5) 0.079(7) Uiso 1 1 d D . .
C11 C 1.153(2) 1.093(4) 0.7805(8) 0.116(13) Uiso 1 1 d D . .
C12 C 1.2088(17) 1.106(3) 0.7614(6) 0.071(9) Uiso 1 1 d . . .
H12A H 1.2565 1.1557 0.7681 0.085 Uiso 1 1 calc R . .
C13 C 1.2041(16) 1.057(3) 0.7340(6) 0.073(9) Uiso 1 1 d . . .
H13A H 1.2397 1.0615 0.7184 0.088 Uiso 1 1 calc R . .
C14 C 1.1212(18) 0.988(4) 0.7359(6) 0.096(11) Uiso 1 1 d D . .
C15 C 1.0797(15) 0.923(3) 0.7096(5) 0.061(8) Uiso 1 1 d D . .
N4 N 0.9639(13) 0.830(3) 0.7344(5) 0.075(7) Uiso 1 1 d D . .
H4 H 0.9769 0.8508 0.7535 0.090 Uiso 1 1 calc R . .
C16 C 1.0035(16) 0.850(3) 0.7082(5) 0.070(9) Uiso 1 1 d D . .
C17 C 0.9692(18) 0.802(4) 0.6815(7) 0.092(11) Uiso 1 1 d . . .
H17A H 0.9903 0.8094 0.6624 0.110 Uiso 1 1 calc R . .
C18 C 0.8926(18) 0.736(4) 0.6878(6) 0.089(10) Uiso 1 1 d . . .
H18A H 0.8530 0.6897 0.6748 0.107 Uiso 1 1 calc R . .
C19 C 0.8957(16) 0.764(3) 0.7192(7) 0.090(8) Uiso 1 1 d DU . .
C20 C 0.8294(14) 0.720(3) 0.7447(5) 0.063(6) Uiso 1 1 d DU . .
C21 C 0.8348(12) 0.961(3) 0.8711(4) 0.108(12) Uiso 1 1 d GD . .
C22 C 0.7902(14) 1.078(2) 0.8737(4) 0.125(13) Uiso 1 1 d G . .
H22A H 0.7910 1.1455 0.8588 0.150 Uiso 1 1 calc R . .
C23 C 0.7445(11) 1.095(2) 0.8982(5) 0.085(10) Uiso 1 1 d G . .
H23A H 0.7140 1.1747 0.9000 0.102 Uiso 1 1 calc R . .
C24 C 0.7433(12) 0.996(3) 0.9201(4) 0.080(9) Uiso 1 1 d G . .
C25 C 0.7879(14) 0.879(2) 0.9175(5) 0.21(2) Uiso 1 1 d G . .
H25A H 0.7871 0.8110 0.9324 0.253 Uiso 1 1 calc R . .
C26 C 0.8336(12) 0.861(2) 0.8930(6) 0.097(11) Uiso 1 1 d G . .
H26A H 0.8641 0.7817 0.8912 0.116 Uiso 1 1 calc R . .
C27 C 1.2063(13) 1.233(3) 0.8243(6) 0.118(13) Uiso 1 1 d GD . .
C28 C 1.2472(16) 1.208(2) 0.8527(6) 0.125(14) Uiso 1 1 d G . .
H28A H 1.2347 1.1301 0.8636 0.150 Uiso 1 1 calc R . .
C29 C 1.3065(14) 1.296(3) 0.8651(4) 0.124(13) Uiso 1 1 d G . .
H29A H 1.3346 1.2792 0.8845 0.149 Uiso 1 1 calc R . .
C30 C 1.3249(12) 1.410(3) 0.8491(6) 0.133(15) Uiso 1 1 d G . .
H30A H 1.3654 1.4708 0.8576 0.160 Uiso 1 1 calc R . .
C31 C 1.2839(16) 1.436(2) 0.8208(6) 0.131(14) Uiso 1 1 d G . .
H31A H 1.2964 1.5133 0.8098 0.158 Uiso 1 1 calc R . .
C32 C 1.2246(15) 1.347(3) 0.8083(4) 0.19(2) Uiso 1 1 d G . .
H32A H 1.1966 1.3643 0.7889 0.228 Uiso 1 1 calc R . .
C33 C 1.1127(10) 0.940(3) 0.6787(4) 0.090(10) Uiso 1 1 d GD . .
C34 C 1.1248(12) 1.067(2) 0.6674(5) 0.082(10) Uiso 1 1 d G . .
H34A H 1.1124 1.1434 0.6788 0.098 Uiso 1 1 calc R . .
C35 C 1.1550(14) 1.082(3) 0.6394(6) 0.177(19) Uiso 1 1 d G . .
H35A H 1.1633 1.1694 0.6317 0.212 Uiso 1 1 calc R . .
C36 C 1.1732(13) 0.971(4) 0.6227(4) 0.182(19) Uiso 1 1 d G . .
H36A H 1.1939 0.9813 0.6036 0.218 Uiso 1 1 calc R . .
C37 C 1.1611(14) 0.843(3) 0.6340(6) 0.164(18) Uiso 1 1 d G . .
H37A H 1.1736 0.7671 0.6226 0.196 Uiso 1 1 calc R . .
C38 C 1.1309(14) 0.828(2) 0.6620(6) 0.131(14) Uiso 1 1 d G . .
H38A H 1.1227 0.7411 0.6698 0.157 Uiso 1 1 calc R . .
C39 C 0.7631(17) 0.630(3) 0.7284(5) 0.156(17) Uiso 1 1 d GD . .
C40 C 0.681(2) 0.668(2) 0.7243(6) 0.159(17) Uiso 1 1 d G . .
H40A H 0.6655 0.7549 0.7302 0.191 Uiso 1 1 calc R . .
C41 C 0.6228(12) 0.579(3) 0.7115(6) 0.149(16) Uiso 1 1 d G . .
H41A H 0.5669 0.6050 0.7087 0.179 Uiso 1 1 calc R . .
C42 C 0.6460(15) 0.452(3) 0.7029(5) 0.21(2) Uiso 1 1 d G . .
H42A H 0.6060 0.3915 0.6942 0.247 Uiso 1 1 calc R . .
C43 C 0.7277(18) 0.415(2) 0.7070(5) 0.100(11) Uiso 1 1 d G . .
H43A H 0.7436 0.3278 0.7012 0.120 Uiso 1 1 calc R . .
C44 C 0.7863(11) 0.504(3) 0.7198(5) 0.114(12) Uiso 1 1 d G . .
H44A H 0.8422 0.4777 0.7226 0.137 Uiso 1 1 calc R . .
N5 N 0.6983(14) 1.029(3) 0.9470(6) 0.114(10) Uiso 1 1 d D . .
H5 H 0.6900 1.1144 0.9503 0.137 Uiso 1 1 calc R . .
C45 C 0.6694(15) 0.944(4) 0.9666(7) 0.28(3) Uiso 1 1 d D . .
O1 O 0.6641(15) 0.822(3) 0.9633(6) 0.174(12) Uiso 1 1 d D . .
C46 C 0.6392(19) 0.994(4) 0.9987(7) 0.124(14) Uiso 1 1 d D B .
H46A H 0.6293 1.0909 0.9938 0.149 Uiso 1 1 calc R . .
C47 C 0.709(2) 1.009(5) 1.0236(8) 0.161(17) Uiso 1 1 d D . .
H47A H 0.7160 0.9226 1.0345 0.193 Uiso 1 1 calc R A 1
H47B H 0.6934 1.0767 1.0382 0.193 Uiso 1 1 calc R A 1
C48A C 0.799(3) 1.053(9) 1.0105(17) 0.28(3) Uiso 0.50 1 d PGDU B 1
C49A C 0.797(3) 1.180(10) 1.0235(13) 0.25(3) Uiso 0.50 1 d PGU B 1
H49A H 0.7588 1.1991 1.0375 0.305 Uiso 0.50 1 calc PR B 1
C50A C 0.852(4) 1.277(7) 1.0160(12) 0.19(3) Uiso 0.50 1 d PGU B 1
H50A H 0.8507 1.3636 1.0248 0.227 Uiso 0.50 1 calc PR B 1
C51A C 0.908(3) 1.249(6) 0.9954(12) 0.11(2) Uiso 0.50 1 d PGU B 1
H51A H 0.9456 1.3156 0.9903 0.136 Uiso 0.50 1 calc PR B 1
C52A C 0.910(3) 1.123(7) 0.9824(11) 0.20(3) Uiso 0.50 1 d PGU B 1
H52A H 0.9485 1.1031 0.9684 0.234 Uiso 0.50 1 calc PR B 1
C53A C 0.855(4) 1.025(6) 0.9900(16) 0.28(3) Uiso 0.50 1 d PGU B 1
H53A H 0.8566 0.9387 0.9811 0.342 Uiso 0.50 1 calc PR B 1
N6 N 0.5515(19) 0.948(3) 0.9985(6) 0.164(14) Uiso 1 1 d D . .
H6 H 0.5386 0.8642 0.9942 0.197 Uiso 1 1 calc R B .
C54 C 0.494(2) 1.035(5) 1.0050(5) 0.18(2) Uiso 1 1 d D B .
O2 O 0.5060(16) 1.153(3) 1.0116(6) 0.169(12) Uiso 1 1 d D . .
C55 C 0.4010(19) 0.986(5) 1.0050(8) 0.161(17) Uiso 1 1 d D . .
H55A H 0.3993 0.8859 1.0033 0.193 Uiso 1 1 calc R B .
C56 C 0.345(3) 1.045(6) 0.9791(8) 0.22(2) Uiso 1 1 d D B .
H56A H 0.3353 1.1416 0.9822 0.259 Uiso 1 1 calc R . .
H56B H 0.2927 0.9973 0.9757 0.259 Uiso 1 1 calc R . .
C57 C 0.4060(15) 1.018(4) 0.9504(5) 0.20(2) Uiso 1 1 d GD . .
C58 C 0.4088(16) 0.892(3) 0.9374(7) 0.169(18) Uiso 1 1 d G B .
H58 H 0.3814 0.8194 0.9457 0.203 Uiso 1 1 calc R . .
C59 C 0.4516(18) 0.873(3) 0.9122(7) 0.162(17) Uiso 1 1 d G B .
H59 H 0.4534 0.7864 0.9033 0.194 Uiso 1 1 calc R . .
C60 C 0.4916(14) 0.979(4) 0.9000(5) 0.161(17) Uiso 1 1 d G B .
H60 H 0.5208 0.9657 0.8828 0.194 Uiso 1 1 calc R . .
C61 C 0.4889(14) 1.105(3) 0.9130(6) 0.157(17) Uiso 1 1 d G B .
H61 H 0.5162 1.1780 0.9046 0.188 Uiso 1 1 calc R . .
C62 C 0.4461(17) 1.125(3) 0.9382(6) 0.123(13) Uiso 1 1 d G B .
H62 H 0.4442 1.2110 0.9470 0.147 Uiso 1 1 calc R . .
N7 N 0.3778(15) 1.026(3) 1.0361(6) 0.120(10) Uiso 1 1 d D B .
H7 H 0.3836 1.1101 1.0414 0.144 Uiso 1 1 calc R . .
C63 C 0.3498(15) 0.943(4) 1.0554(7) 0.20(2) Uiso 1 1 d D . .
O3 O 0.3493(13) 0.822(3) 1.0568(5) 0.133(9) Uiso 1 1 d D B .
O4 O 0.3202(12) 1.015(3) 1.0784(5) 0.110(7) Uiso 1 1 d D B .
C64 C 0.2819(15) 0.933(3) 1.1010(5) 0.059(8) Uiso 1 1 d D . .
H64A H 0.3167 0.8550 1.1075 0.070 Uiso 1 1 calc R B .
H64B H 0.2274 0.9002 1.0927 0.070 Uiso 1 1 calc R . .
C65 C 0.2744(12) 1.035(3) 1.1293(5) 0.085(10) Uiso 1 1 d D B .
H65A H 0.2447 1.1197 1.1230 0.103 Uiso 1 1 calc R . .
C66 C 0.2385(16) 0.963(3) 1.1583(5) 0.133(14) Uiso 1 1 d GD . .
C67 C 0.1600(15) 0.910(3) 1.1573(4) 0.19(2) Uiso 1 1 d G B .
H67 H 0.1231 0.9207 1.1395 0.222 Uiso 1 1 calc R . .
C68 C 0.1355(11) 0.842(3) 1.1822(6) 0.104(12) Uiso 1 1 d G B .
H68 H 0.0819 0.8058 1.1814 0.125 Uiso 1 1 calc R . .
C69 C 0.1895(14) 0.827(2) 1.2081(5) 0.108(12) Uiso 1 1 d G B .
H69 H 0.1728 0.7799 1.2251 0.130 Uiso 1 1 calc R . .
C70 C 0.2680(13) 0.879(3) 1.2092(4) 0.101(11) Uiso 1 1 d G B .
H70 H 0.3049 0.8689 1.2269 0.121 Uiso 1 1 calc R . .
C71 C 0.2925(11) 0.948(3) 1.1843(6) 0.095(11) Uiso 1 1 d G B .
C72 C 0.3717(12) 1.012(2) 1.1788(5) 0.098(11) Uiso 1 1 d G . .
C73 C 0.4451(15) 1.030(3) 1.1968(4) 0.130(14) Uiso 1 1 d G B .
H73 H 0.4519 0.9954 1.2168 0.155 Uiso 1 1 calc R . .
C74 C 0.5085(11) 1.100(3) 1.1854(5) 0.138(15) Uiso 1 1 d G B .
H74 H 0.5586 1.1133 1.1977 0.166 Uiso 1 1 calc R . .
C75 C 0.4985(11) 1.152(2) 1.1562(5) 0.084(10) Uiso 1 1 d G B .
H75 H 0.5418 1.1995 1.1484 0.101 Uiso 1 1 calc R . .
C76 C 0.4251(14) 1.133(2) 1.1382(4) 0.124(13) Uiso 1 1 d G B .
H76 H 0.4183 1.1679 1.1182 0.149 Uiso 1 1 calc R . .
C77 C 0.3617(10) 1.063(2) 1.1496(5) 0.079(9) Uiso 1 1 d GD B .
N8 N 1.3421(13) 0.781(3) 0.7472(5) 0.074(7) Uiso 1 1 d D . .
C78 C 1.3971(18) 0.853(4) 0.7689(7) 0.100(11) Uiso 1 1 d D . .
C79 C 1.453(2) 0.880(4) 0.7432(9) 0.127(14) Uiso 1 1 d . . .
H79A H 1.4986 0.9366 0.7489 0.153 Uiso 1 1 calc R . .
C80 C 1.4486(18) 0.838(4) 0.7138(7) 0.091(11) Uiso 1 1 d . . .
H80A H 1.4795 0.8563 0.6973 0.109 Uiso 1 1 calc R . .
C81 C 1.3658(17) 0.737(3) 0.7181(5) 0.072(9) Uiso 1 1 d D . .
C82 C 1.3448(12) 0.685(2) 0.6948(4) 0.026(5) Uiso 1 1 d D . .
N9 N 1.2118(13) 0.595(3) 0.7194(5) 0.089(8) Uiso 1 1 d D . .
H9 H 1.2188 0.6302 0.7377 0.107 Uiso 1 1 calc R . .
C83 C 1.267(2) 0.599(5) 0.6956(7) 0.132(14) Uiso 1 1 d D . .
C84 C 1.2321(18) 0.517(4) 0.6688(7) 0.090(10) Uiso 1 1 d . . .
H84A H 1.2519 0.5111 0.6494 0.108 Uiso 1 1 calc R . .
C85 C 1.1649(17) 0.454(4) 0.6786(6) 0.081(10) Uiso 1 1 d . . .
H85A H 1.1380 0.3781 0.6692 0.097 Uiso 1 1 calc R . .
C86 C 1.1423(14) 0.521(3) 0.7056(5) 0.060(8) Uiso 1 1 d D . .
C87 C 1.0881(11) 0.480(2) 0.7258(4) 0.029(6) Uiso 1 1 d D . .
N10 N 1.1243(15) 0.610(3) 0.7716(6) 0.113(10) Uiso 1 1 d D . .
C88 C 1.0690(14) 0.524(3) 0.7526(5) 0.049(7) Uiso 1 1 d D . .
C89 C 1.0097(16) 0.522(3) 0.7747(5) 0.065(8) Uiso 1 1 d . . .
H89A H 0.9590 0.4773 0.7702 0.078 Uiso 1 1 calc R . .
C90 C 1.026(2) 0.584(4) 0.8014(7) 0.104(12) Uiso 1 1 d . . .
H90A H 0.9901 0.5866 0.8170 0.125 Uiso 1 1 calc R . .
C91 C 1.108(2) 0.647(4) 0.8027(7) 0.112(12) Uiso 1 1 d D . .
C92 C 1.1470(19) 0.699(4) 0.8283(6) 0.101(11) Uiso 1 1 d D . .
N11 N 1.2612(14) 0.804(3) 0.8032(5) 0.099(9) Uiso 1 1 d D . .
H11 H 1.2425 0.7824 0.7845 0.119 Uiso 1 1 calc R . .
C93 C 1.2280(19) 0.775(4) 0.8318(6) 0.086(10) Uiso 1 1 d D . .
C94 C 1.256(2) 0.826(4) 0.8550(8) 0.111(13) Uiso 1 1 d . . .
H94A H 1.2374 0.8233 0.8747 0.133 Uiso 1 1 calc R . .
C95 C 1.3330(18) 0.901(4) 0.8436(7) 0.086(10) Uiso 1 1 d . . .
H95A H 1.3711 0.9545 0.8559 0.103 Uiso 1 1 calc R . .
C96 C 1.3350(17) 0.878(3) 0.8145(7) 0.083(10) Uiso 1 1 d D . .
C97 C 1.3915(16) 0.911(3) 0.7953(7) 0.087(10) Uiso 1 1 d D . .
C98 C 1.3850(12) 0.663(2) 0.6652(3) 0.085(10) Uiso 1 1 d GD . .
C99 C 1.4384(13) 0.557(2) 0.6623(4) 0.124(13) Uiso 1 1 d G . .
H99A H 1.4465 0.4920 0.6779 0.149 Uiso 1 1 calc R . .
C100 C 1.4802(11) 0.546(2) 0.6366(5) 0.098(11) Uiso 1 1 d G . .
H10A H 1.5167 0.4741 0.6347 0.118 Uiso 1 1 calc R . .
C101 C 1.4685(11) 0.642(2) 0.6138(4) 0.082(10) Uiso 1 1 d G . .
C102 C 1.4150(12) 0.747(2) 0.6166(4) 0.081(10) Uiso 1 1 d G . .
H10B H 1.4070 0.8126 0.6010 0.097 Uiso 1 1 calc R . .
C103 C 1.3733(11) 0.758(2) 0.6423(5) 0.098(11) Uiso 1 1 d G . .
H10C H 1.3367 0.8304 0.6443 0.118 Uiso 1 1 calc R . .
C104 C 1.0170(13) 0.396(3) 0.7108(7) 0.157(17) Uiso 1 1 d GD . .
C105 C 0.9757(16) 0.407(2) 0.6820(6) 0.146(16) Uiso 1 1 d G . .
H10D H 0.9863 0.4802 0.6694 0.175 Uiso 1 1 calc R . .
C106 C 0.9190(14) 0.310(3) 0.6716(4) 0.162(17) Uiso 1 1 d G . .
H10E H 0.8908 0.3175 0.6519 0.195 Uiso 1 1 calc R . .
C107 C 0.9036(11) 0.202(2) 0.6900(5) 0.089(10) Uiso 1 1 d G . .
H10F H 0.8649 0.1364 0.6829 0.106 Uiso 1 1 calc R . .
C108 C 0.9449(14) 0.192(2) 0.7188(5) 0.111(12) Uiso 1 1 d G . .
H10G H 0.9343 0.1180 0.7314 0.134 Uiso 1 1 calc R . .
C109 C 1.0016(14) 0.288(3) 0.7292(4) 0.146(15) Uiso 1 1 d G . .
H10H H 1.0298 0.2808 0.7489 0.176 Uiso 1 1 calc R . .
C110 C 1.1086(11) 0.675(3) 0.8586(4) 0.097(11) Uiso 1 1 d GD . .
C111 C 1.1069(13) 0.549(3) 0.8718(6) 0.130(14) Uiso 1 1 d G . .
H11A H 1.1235 0.4731 0.8611 0.156 Uiso 1 1 calc R . .
C112 C 1.0810(14) 0.534(3) 0.9005(6) 0.140(15) Uiso 1 1 d G . .
H11B H 1.0799 0.4484 0.9095 0.168 Uiso 1 1 calc R . .
C113 C 1.0567(12) 0.646(3) 0.9161(4) 0.159(17) Uiso 1 1 d G . .
H11C H 1.0390 0.6357 0.9358 0.191 Uiso 1 1 calc R . .
C114 C 1.0584(13) 0.772(3) 0.9030(5) 0.119(13) Uiso 1 1 d G . .
H11D H 1.0418 0.8476 0.9137 0.143 Uiso 1 1 calc R . .
C115 C 1.0843(13) 0.786(2) 0.8742(6) 0.110(12) Uiso 1 1 d G . .
H11E H 1.0854 0.8723 0.8653 0.132 Uiso 1 1 calc R . .
C116 C 1.4617(11) 1.003(2) 0.8071(4) 0.074(9) Uiso 1 1 d GD . .
C117 C 1.4439(12) 1.127(3) 0.8185(5) 0.117(13) Uiso 1 1 d G . .
H11F H 1.3891 1.1592 0.8166 0.140 Uiso 1 1 calc R . .
C118 C 1.5062(18) 1.206(2) 0.8328(5) 0.151(16) Uiso 1 1 d G . .
H11G H 1.4940 1.2908 0.8406 0.181 Uiso 1 1 calc R . .
C119 C 1.5862(15) 1.159(3) 0.8356(5) 0.151(16) Uiso 1 1 d G . .
H11H H 1.6288 1.2124 0.8454 0.181 Uiso 1 1 calc R . .
C120 C 1.6040(10) 1.034(3) 0.8242(5) 0.127(13) Uiso 1 1 d G . .
H12B H 1.6588 1.0023 0.8261 0.152 Uiso 1 1 calc R . .
C121 C 1.5417(14) 0.956(2) 0.8099(4) 0.071(9) Uiso 1 1 d G . .
H12C H 1.5539 0.8707 0.8021 0.086 Uiso 1 1 calc R . .
N12 N 1.5071(14) 0.623(3) 0.5879(5) 0.098(9) Uiso 1 1 d D . .
H12 H 1.5179 0.5391 0.5837 0.118 Uiso 1 1 calc R . .
C122 C 1.5304(14) 0.712(4) 0.5684(6) 0.140(16) Uiso 1 1 d D . .
O5 O 1.5208(18) 0.833(3) 0.5699(7) 0.209(15) Uiso 1 1 d D . .
C123 C 1.573(2) 0.655(5) 0.5397(7) 0.21(2) Uiso 1 1 d D . .
H12G H 1.5758 0.5549 0.5397 0.253 Uiso 1 1 calc R . .
C124 C 1.657(3) 0.716(5) 0.5405(8) 0.19(2) Uiso 1 1 d D . .
H12E H 1.6565 0.8146 0.5423 0.224 Uiso 1 1 calc R . .
H12F H 1.6869 0.6891 0.5231 0.224 Uiso 1 1 calc R . .
C125 C 1.694(2) 0.640(5) 0.5734(9) 0.22(2) Uiso 1 1 d GDU . .
C126 C 1.732(2) 0.516(5) 0.5723(7) 0.23(2) Uiso 1 1 d GU . .
H126 H 1.7398 0.4767 0.5533 0.278 Uiso 1 1 calc R . .
C127 C 1.7598(17) 0.451(3) 0.5991(12) 0.189(18) Uiso 1 1 d GU . .
H127 H 1.7860 0.3665 0.5984 0.227 Uiso 1 1 calc R . .
C128 C 1.749(2) 0.509(5) 0.6269(8) 0.23(2) Uiso 1 1 d GU . .
H128 H 1.7677 0.4642 0.6452 0.279 Uiso 1 1 calc R . .
C129 C 1.711(2) 0.632(5) 0.6280(8) 0.27(2) Uiso 1 1 d GU . .
H129 H 1.7032 0.6721 0.6470 0.329 Uiso 1 1 calc R . .
C130 C 1.683(2) 0.698(3) 0.6012(13) 0.26(2) Uiso 1 1 d GU . .
H130 H 1.6570 0.7822 0.6019 0.311 Uiso 1 1 calc R . .
N13 N 1.5263(16) 0.708(3) 0.5118(6) 0.136(12) Uiso 1 1 d D . .
H13 H 1.5283 0.7930 0.5068 0.164 Uiso 1 1 calc R . .
C131 C 1.4813(18) 0.622(4) 0.4947(8) 0.28(3) Uiso 1 1 d D . .
O6 O 1.4752(15) 0.502(3) 0.4987(6) 0.165(11) Uiso 1 1 d D . .
C132 C 1.4366(19) 0.704(4) 0.4671(7) 0.128(14) Uiso 1 1 d D . .
H13E H 1.4525 0.8007 0.4672 0.153 Uiso 1 1 calc R . .
C133 C 1.3463(19) 0.683(4) 0.4612(7) 0.131(14) Uiso 1 1 d D . .
H13C H 1.3327 0.5871 0.4632 0.157 Uiso 1 1 calc R . .
H13D H 1.3262 0.7128 0.4405 0.157 Uiso 1 1 calc R . .
C134 C 1.303(4) 0.776(4) 0.4879(9) 0.26(2) Uiso 1 1 d GDU . .
C135 C 1.3431(18) 0.857(5) 0.5102(11) 0.201(19) Uiso 1 1 d GU . .
H135 H 1.4009 0.8659 0.5115 0.241 Uiso 1 1 calc R . .
C136 C 1.299(3) 0.924(4) 0.5306(8) 0.23(2) Uiso 1 1 d GU . .
H136 H 1.3259 0.9791 0.5458 0.279 Uiso 1 1 calc R . .
C137 C 1.214(3) 0.910(5) 0.5287(10) 0.32(3) Uiso 1 1 d GU . .
H137 H 1.1836 0.9565 0.5426 0.383 Uiso 1 1 calc R . .
C138 C 1.1740(19) 0.830(6) 0.5064(14) 0.35(3) Uiso 1 1 d GU . .
H138 H 1.1162 0.8206 0.5051 0.415 Uiso 1 1 calc R . .
C139 C 1.218(4) 0.763(5) 0.4860(10) 0.37(3) Uiso 1 1 d GU . .
H139 H 1.1911 0.7074 0.4708 0.445 Uiso 1 1 calc R . .
N14 N 1.4572(19) 0.631(4) 0.4389(8) 0.187(16) Uiso 1 1 d D . .
H14 H 1.4576 0.5430 0.4383 0.224 Uiso 1 1 calc R . .
C140 C 1.4748(16) 0.702(5) 0.4153(9) 0.25(3) Uiso 1 1 d D . .
O7 O 1.465(2) 0.823(4) 0.4112(7) 0.224(16) Uiso 1 1 d D . .
O8 O 1.5068(18) 0.629(4) 0.3930(7) 0.189(13) Uiso 1 1 d D . .
C141 C 1.525(2) 0.702(4) 0.3650(8) 0.158(17) Uiso 1 1 d D . .
H14B H 1.5792 0.7474 0.3684 0.190 Uiso 1 1 calc R . .
H14C H 1.4831 0.7709 0.3595 0.190 Uiso 1 1 calc R . .
C142 C 1.5265(17) 0.591(4) 0.3380(7) 0.151(16) Uiso 1 1 d D . .
H14D H 1.5643 0.5149 0.3434 0.181 Uiso 1 1 calc R . .
C143 C 1.4361(12) 0.545(3) 0.3240(6) 0.139(14) Uiso 1 1 d GD . .
C144 C 1.3755(17) 0.475(3) 0.3371(4) 0.172(19) Uiso 1 1 d G . .
H144 H 1.3865 0.4381 0.3568 0.207 Uiso 1 1 calc R . .
C145 C 1.2990(14) 0.458(3) 0.3211(5) 0.119(13) Uiso 1 1 d G . .
H145 H 1.2576 0.4098 0.3300 0.143 Uiso 1 1 calc R . .
C146 C 1.2830(11) 0.512(3) 0.2922(5) 0.114(12) Uiso 1 1 d G . .
H146 H 1.2307 0.5001 0.2814 0.137 Uiso 1 1 calc R . .
C147 C 1.3435(16) 0.582(3) 0.2792(4) 0.113(12) Uiso 1 1 d G . .
H147 H 1.3326 0.6187 0.2595 0.136 Uiso 1 1 calc R . .
C148 C 1.4201(13) 0.599(3) 0.2951(6) 0.096(11) Uiso 1 1 d G . .
C149 C 1.4937(11) 0.685(3) 0.2850(6) 0.118(13) Uiso 1 1 d G . .
C150 C 1.5125(13) 0.745(3) 0.2583(5) 0.105(12) Uiso 1 1 d G . .
H150 H 1.4726 0.7495 0.2412 0.126 Uiso 1 1 calc R . .
C151 C 1.5898(16) 0.800(3) 0.2564(5) 0.21(2) Uiso 1 1 d G . .
H151 H 1.6026 0.8407 0.2381 0.258 Uiso 1 1 calc R . .
C152 C 1.6482(12) 0.794(3) 0.2813(6) 0.094(11) Uiso 1 1 d G . .
H152 H 1.7010 0.8308 0.2801 0.113 Uiso 1 1 calc R . .
C153 C 1.6293(13) 0.734(3) 0.3080(5) 0.142(15) Uiso 1 1 d G . .
H153 H 1.6693 0.7297 0.3251 0.171 Uiso 1 1 calc R . .
C154 C 1.5521(15) 0.679(3) 0.3099(4) 0.097(11) Uiso 1 1 d GD . .

loop_
_atom_type_symbol
_atom_type_description
_atom_type_scat_dispersion_real
_atom_type_scat_dispersion_imag
_atom_type_scat_source
C C 0.0033 0.0016 'International Tables Vol C Tables 4.2.6.8 and 6.1.1.4'
H H 0.0000 0.0000 'International Tables Vol C Tables 4.2.6.8 and 6.1.1.4'
N N 0.0061 0.0033 'International Tables Vol C Tables 4.2.6.8 and 6.1.1.4'
O O 0.0106 0.0060 'International Tables Vol C Tables 4.2.6.8 and 6.1.1.4'

loop_
_geom_angle_atom_site_label_1
_geom_angle_atom_site_label_2
_geom_angle_atom_site_label_3
_geom_angle
_geom_angle_site_symmetry_1
_geom_angle_site_symmetry_3
C1 N1 C4 115(2) . .
C20 C1 C2 123(2) . .
C20 C1 N1 128(2) . .
C2 C1 N1 108(2) . .
C3 C2 C1 104(3) . .
C3 C2 H2B 128.2 . .
C1 C2 H2B 128.2 . .
C2 C3 C4 119(3) . .
C2 C3 H3A 120.7 . .
C4 C3 H3A 120.7 . .
C5 C4 N1 131(3) . .
C5 C4 C3 135(2) . .
N1 C4 C3 94(2) . .
C4 C5 C6 130(2) . .
C4 C5 C21 115(3) . .
C6 C5 C21 115(3) . .
C9 N2 C6 95(2) . .
C9 N2 H2 132.4 . .
C6 N2 H2 132.4 . .
C7 C6 N2 133(3) . .
C7 C6 C5 117(2) . .
N2 C6 C5 110(2) . .
C6 C7 C8 96(3) . .
C6 C7 H7B 132.0 . .
C8 C7 H7B 132.0 . .
C9 C8 C7 104(3) . .
C9 C8 H8A 127.9 . .
C7 C8 H8A 127.9 . .
N2 C9 C10 128(2) . .
N2 C9 C8 111(3) . .
C10 C9 C8 121(3) . .
C11 C10 C9 127(2) . .
C11 C10 C27 114(2) . .
C9 C10 C27 119(2) . .
C14 N3 C11 106(3) . .
C12 C11 C10 138(3) . .
C12 C11 N3 103(3) . .
C10 C11 N3 118(3) . .
C13 C12 C11 125(3) . .
C13 C12 H12A 117.3 . .
C11 C12 H12A 117.3 . .
C12 C13 C14 95(3) . .
C12 C13 H13A 132.4 . .
C14 C13 H13A 132.4 . .
C15 C14 N3 129(3) . .
C15 C14 C13 121(2) . .
N3 C14 C13 110(2) . .
C14 C15 C16 127(2) . .
C14 C15 C33 119(2) . .
C16 C15 C33 114(2) . .
C16 N4 C19 95(2) . .
C16 N4 H4 132.6 . .
C19 N4 H4 132.6 . .
C17 C16 N4 119(3) . .
C17 C16 C15 120(2) . .
N4 C16 C15 121(2) . .
C16 C17 C18 106(3) . .
C16 C17 H17A 126.8 . .
C18 C17 H17A 126.8 . .
C19 C18 C17 99(3) . .
C19 C18 H18A 130.7 . .
C17 C18 H18A 130.7 . .
C18 C19 N4 121(3) . .
C18 C19 C20 130(2) . .
N4 C19 C20 110(2) . .
C1 C20 C39 120(2) . .
C1 C20 C19 131(2) . .
C39 C20 C19 108.1(19) . .
C22 C21 C26 120.0 . .
C22 C21 C5 118(2) . .
C26 C21 C5 122(2) . .
C23 C22 C21 120.0 . .
C23 C22 H22A 120.0 . .
C21 C22 H22A 120.0 . .
C22 C23 C24 120.0 . .
C22 C23 H23A 120.0 . .
C24 C23 H23A 120.0 . .
C23 C24 C25 120.0 . .
C23 C24 N5 116(2) . .
C25 C24 N5 124(2) . .
C26 C25 C24 120.0 . .
C26 C25 H25A 120.0 . .
C24 C25 H25A 120.0 . .
C25 C26 C21 120.0 . .
C25 C26 H26A 120.0 . .
C21 C26 H26A 120.0 . .
C28 C27 C32 120.00(10) . .
C28 C27 C10 120(2) . .
C32 C27 C10 120(2) . .
C27 C28 C29 120.0 . .
C27 C28 H28A 120.0 . .
C29 C28 H28A 120.0 . .
C30 C29 C28 120.0 . .
C30 C29 H29A 120.0 . .
C28 C29 H29A 120.0 . .
C31 C30 C29 120.00(10) . .
C31 C30 H30A 120.0 . .
C29 C30 H30A 120.0 . .
C30 C31 C32 120.0 . .
C30 C31 H31A 120.0 . .
C32 C31 H31A 120.0 . .
C31 C32 C27 120.0 . .
C31 C32 H32A 120.0 . .
C27 C32 H32A 120.0 . .
C34 C33 C38 120.0 . .
C34 C33 C15 120(2) . .
C38 C33 C15 120(2) . .
C35 C34 C33 120.0 . .
C35 C34 H34A 120.0 . .
C33 C34 H34A 120.0 . .
C34 C35 C36 120.0 . .
C34 C35 H35A 120.0 . .
C36 C35 H35A 120.0 . .
C37 C36 C35 120.0 . .
C37 C36 H36A 120.0 . .
C35 C36 H36A 120.0 . .
C36 C37 C38 120.0 . .
C36 C37 H37A 120.0 . .
C38 C37 H37A 120.0 . .
C37 C38 C33 120.0 . .
C37 C38 H38A 120.0 . .
C33 C38 H38A 120.0 . .
C40 C39 C44 120.0 . .
C40 C39 C20 122(3) . .
C44 C39 C20 117(3) . .
C41 C40 C39 120.0 . .
C41 C40 H40A 120.0 . .
C39 C40 H40A 120.0 . .
C42 C41 C40 120.0 . .
C42 C41 H41A 120.0 . .
C40 C41 H41A 120.0 . .
C41 C42 C43 120.0 . .
C41 C42 H42A 120.0 . .
C43 C42 H42A 120.0 . .
C44 C43 C42 120.0 . .
C44 C43 H43A 120.0 . .
C42 C43 H43A 120.0 . .
C43 C44 C39 120.0 . .
C43 C44 H44A 120.0 . .
C39 C44 H44A 120.0 . .
C45 N5 C24 128(3) . .
C45 N5 H5 116.2 . .
C24 N5 H5 116.2 . .
O1 C45 N5 125(3) . .
O1 C45 C46 113(3) . .
N5 C45 C46 122(3) . .
N6 C46 C47 133(3) . .
N6 C46 C45 106(2) . .
C47 C46 C45 113(2) . .
N6 C46 H46A 99.4 . .
C47 C46 H46A 99.4 . .
C45 C46 H46A 99.4 . .
C46 C47 C48A 113(4) . .
C46 C47 H47A 108.9 . .
C48A C47 H47A 108.8 . .
C46 C47 H47B 108.8 . .
C48A C47 H47B 109.0 . .
H47A C47 H47B 107.7 . .
C49A C48A C53A 120.00(18) . .
C49A C48A C47 93(6) . .
C53A C48A C47 146(6) . .
C48A C49A C50A 120.00(11) . .
C48A C49A H49A 120.0 . .
C50A C49A H49A 120.0 . .
C51A C50A C49A 120.00(17) . .
C51A C50A H50A 120.0 . .
C49A C50A H50A 120.0 . .
C52A C51A C50A 120.00(18) . .
C52A C51A H51A 120.0 . .
C50A C51A H51A 120.0 . .
C51A C52A C53A 120.0 . .
C51A C52A H52A 120.0 . .
C53A C52A H52A 120.0 . .
C52A C53A C48A 120.00(11) . .
C52A C53A H53A 120.0 . .
C48A C53A H53A 120.0 . .
C54 N6 C46 119(3) . .
C54 N6 H6 120.3 . .
C46 N6 H6 120.3 . .
O2 C54 N6 125(3) . .
O2 C54 C55 115(4) . .
N6 C54 C55 120(4) . .
N7 C55 C56 113(3) . .
N7 C55 C54 104(2) . .
C56 C55 C54 112(3) . .
N7 C55 H55A 109.0 . .
C56 C55 H55A 109.0 . .
C54 C55 H55A 109.0 . .
C55 C56 C57 99(3) . .
C55 C56 H56A 112.1 . .
C57 C56 H56A 112.0 . .
C55 C56 H56B 112.1 . .
C57 C56 H56B 112.1 . .
H56A C56 H56B 109.7 . .
C58 C57 C62 120.0 . .
C58 C57 C56 120(3) . .
C62 C57 C56 120(3) . .
C59 C58 C57 120.00(8) . .
C59 C58 H58 120.0 . .
C57 C58 H58 120.0 . .
C58 C59 C60 120.00(9) . .
C58 C59 H59 120.0 . .
C60 C59 H59 120.0 . .
C61 C60 C59 120.0 . .
C61 C60 H60 120.0 . .
C59 C60 H60 120.0 . .
C62 C61 C60 120.00(8) . .
C62 C61 H61 120.0 . .
C60 C61 H61 120.0 . .
C61 C62 C57 120.00(9) . .
C61 C62 H62 120.0 . .
C57 C62 H62 120.0 . .
C63 N7 C55 124(3) . .
C63 N7 H7 117.9 . .
C55 N7 H7 117.9 . .
O3 C63 N7 132(3) . .
O3 C63 O4 119(3) . .
N7 C63 O4 109(3) . .
C63 O4 C64 114(3) . .
O4 C64 C65 104(2) . .
O4 C64 H64A 111.0 . .
C65 C64 H64A 111.0 . .
O4 C64 H64B 111.0 . .
C65 C64 H64B 111.0 . .
H64A C64 H64B 109.0 . .
C66 C65 C77 90.5(17) . .
C66 C65 C64 113(2) . .
C77 C65 C64 113(2) . .
C66 C65 H65A 112.9 . .
C77 C65 H65A 112.9 . .
C64 C65 H65A 112.9 . .
C67 C66 C71 120.0 . .
C67 C66 C65 123.2(18) . .
C71 C66 C65 116.7(19) . .
C66 C67 C68 120.0 . .
C66 C67 H67 120.0 . .
C68 C67 H67 120.0 . .
C69 C68 C67 120.00(14) . .
C69 C68 H68 120.0 . .
C67 C68 H68 120.0 . .
C68 C69 C70 120.0 . .
C68 C69 H69 120.0 . .
C70 C69 H69 120.0 . .
C69 C70 C71 120.0 . .
C69 C70 H70 120.0 . .
C71 C70 H70 120.0 . .
C70 C71 C66 120.00(13) . .
C70 C71 C72 131.7(19) . .
C66 C71 C72 108.3(19) . .
C73 C72 C77 120.00(10) . .
C73 C72 C71 133.4(19) . .
C77 C72 C71 106.6(19) . .
C72 C73 C74 120.0 . .
C72 C73 H73 120.0 . .
C74 C73 H73 120.0 . .
C75 C74 C73 120.00(10) . .
C75 C74 H74 120.0 . .
C73 C74 H74 120.0 . .
C74 C75 C76 120.00(11) . .
C74 C75 H75 120.0 . .
C76 C75 H75 120.0 . .
C77 C76 C75 120.0 . .
C77 C76 H76 120.0 . .
C75 C76 H76 120.0 . .
C76 C77 C72 120.0 . .
C76 C77 C65 122.2(17) . .
C72 C77 C65 117.7(17) . .
C78 N8 C81 122(2) . .
C97 C78 N8 136(3) . .
C97 C78 C79 132(3) . .
N8 C78 C79 89(2) . .
C80 C79 C78 131(4) . .
C80 C79 H79A 114.3 . .
C78 C79 H79A 114.3 . .
C79 C80 C81 93(3) . .
C79 C80 H80A 133.6 . .
C81 C80 H80A 133.6 . .
C82 C81 N8 146(3) . .
C82 C81 C80 109(2) . .
N8 C81 C80 102(2) . .
C81 C82 C98 134(2) . .
C81 C82 C83 113(2) . .
C98 C82 C83 111.3(19) . .
C86 N9 C83 103(2) . .
C86 N9 H9 128.4 . .
C83 N9 H9 128.4 . .
N9 C83 C84 110(3) . .
N9 C83 C82 127(3) . .
C84 C83 C82 122(2) . .
C85 C84 C83 105(3) . .
C85 C84 H84A 127.6 . .
C83 C84 H84A 127.6 . .
C86 C85 C84 109(3) . .
C86 C85 H85A 125.6 . .
C84 C85 H85A 125.6 . .
C87 C86 N9 114(2) . .
C87 C86 C85 129(3) . .
N9 C86 C85 109(2) . .
C88 C87 C86 135(2) . .
C88 C87 C104 109.2(19) . .
C86 C87 C104 112.9(19) . .
C88 N10 C91 121(3) . .
C87 C88 C89 146(2) . .
C87 C88 N10 121(2) . .
C89 C88 N10 92(2) . .
C90 C89 C88 120(3) . .
C90 C89 H89A 119.8 . .
C88 C89 H89A 119.8 . .
C89 C90 C91 109(3) . .
C89 C90 H90A 125.3 . .
C91 C90 H90A 125.3 . .
C92 C91 C90 124(3) . .
C92 C91 N10 139(3) . .
C90 C91 N10 96(3) . .
C91 C92 C93 128(3) . .
C91 C92 C110 117(3) . .
C93 C92 C110 114(2) . .
C96 N11 C93 100(2) . .
C96 N11 H11 130.2 . .
C93 N11 H11 130.1 . .
C94 C93 N11 121(4) . .
C94 C93 C92 124(3) . .
N11 C93 C92 114(2) . .
C93 C94 C95 100(3) . .
C93 C94 H94A 129.9 . .
C95 C94 H94A 129.8 . .
C96 C95 C94 109(3) . .
C96 C95 H95A 125.6 . .
C94 C95 H95A 125.6 . .
C95 C96 C97 131(3) . .
C95 C96 N11 109(3) . .
C97 C96 N11 120(2) . .
C78 C97 C96 124(3) . .
C78 C97 C116 117(3) . .
C96 C97 C116 118(2) . .
C99 C98 C103 120.0 . .
C99 C98 C82 121.0(18) . .
C103 C98 C82 118.7(18) . .
C100 C99 C98 120.0 . .
C100 C99 H99A 120.0 . .
C98 C99 H99A 120.0 . .
C99 C100 C101 120.0 . .
C99 C100 H10A 120.0 . .
C101 C100 H10A 120.0 . .
N12 C101 C102 122(2) . .
N12 C101 C100 118(2) . .
C102 C101 C100 120.0 . .
C101 C102 C103 120.0 . .
C101 C102 H10B 120.0 . .
C103 C102 H10B 120.0 . .
C102 C103 C98 120.0 . .
C102 C103 H10C 120.0 . .
C98 C103 H10C 120.0 . .
C105 C104 C109 120.00(9) . .
C105 C104 C87 129(2) . .
C109 C104 C87 110(2) . .
C104 C105 C106 120.0 . .
C104 C105 H10D 120.0 . .
C106 C105 H10D 120.0 . .
C107 C106 C105 120.0 . .
C107 C106 H10E 120.0 . .
C105 C106 H10E 120.0 . .
C108 C107 C106 120.0 . .
C108 C107 H10F 120.0 . .
C106 C107 H10F 120.0 . .
C107 C108 C109 120.0 . .
C107 C108 H10G 120.0 . .
C109 C108 H10G 120.0 . .
C108 C109 C104 120.0 . .
C108 C109 H10H 120.0 . .
C104 C109 H10H 120.0 . .
C111 C110 C115 120.0 . .
C111 C110 C92 122(3) . .
C115 C110 C92 118(3) . .
C112 C111 C110 120.0 . .
C112 C111 H11A 120.0 . .
C110 C111 H11A 120.0 . .
C113 C112 C111 120.0 . .
C113 C112 H11B 120.0 . .
C111 C112 H11B 120.0 . .
C112 C113 C114 120.0 . .
C112 C113 H11C 120.0 . .
C114 C113 H11C 120.0 . .
C115 C114 C113 120.0 . .
C115 C114 H11D 120.0 . .
C113 C114 H11D 120.0 . .
C114 C115 C110 120.0 . .
C114 C115 H11E 120.0 . .
C110 C115 H11E 120.0 . .
C117 C116 C121 120.0 . .
C117 C116 C97 119(2) . .
C121 C116 C97 121(2) . .
C118 C117 C116 120.0 . .
C118 C117 H11F 120.0 . .
C116 C117 H11F 120.0 . .
C117 C118 C119 120.0 . .
C117 C118 H11G 120.0 . .
C119 C118 H11G 120.0 . .
C120 C119 C118 120.00(6) . .
C120 C119 H11H 120.0 . .
C118 C119 H11H 120.0 . .
C121 C120 C119 120.0 . .
C121 C120 H12B 120.0 . .
C119 C120 H12B 120.0 . .
C120 C121 C116 120.0 . .
C120 C121 H12C 120.0 . .
C116 C121 H12C 120.0 . .
C101 N12 C122 130(3) . .
C101 N12 H12 115.2 . .
C122 N12 H12 115.2 . .
O5 C122 N12 126(3) . .
O5 C122 C123 117(4) . .
N12 C122 C123 117(4) . .
N13 C123 C124 106(3) . .
N13 C123 C122 107(3) . .
C124 C123 C122 108(3) . .
N13 C123 H12G 111.9 . .
C124 C123 H12G 111.9 . .
C122 C123 H12G 111.9 . .
C123 C124 C125 95(3) . .
C123 C124 H12E 112.8 . .
C125 C124 H12E 112.8 . .
C123 C124 H12F 112.8 . .
C125 C124 H12F 112.8 . .
H12E C124 H12F 110.2 . .
C126 C125 C130 120.0 . .
C126 C125 C124 120(4) . .
C130 C125 C124 120(4) . .
C125 C126 C127 120.0 . .
C125 C126 H126 120.0 . .
C127 C126 H126 120.0 . .
C126 C127 C128 120.0 . .
C126 C127 H127 120.0 . .
C128 C127 H127 120.0 . .
C129 C128 C127 120.0 . .
C129 C128 H128 120.0 . .
C127 C128 H128 120.0 . .
C128 C129 C130 120.0 . .
C128 C129 H129 120.0 . .
C130 C129 H129 120.0 . .
C129 C130 C125 120.0 . .
C129 C130 H130 120.0 . .
C125 C130 H130 120.0 . .
C131 N13 C123 117(3) . .
C131 N13 H13 121.5 . .
C123 N13 H13 121.5 . .
O6 C131 N13 128(3) . .
O6 C131 C132 126(4) . .
N13 C131 C132 107(3) . .
N14 C132 C133 95(3) . .
N14 C132 C131 105(3) . .
C133 C132 C131 116(3) . .
N14 C132 H13E 113.2 . .
C133 C132 H13E 113.2 . .
C131 C132 H13E 113.2 . .
C132 C133 C134 106(3) . .
C132 C133 H13C 110.6 . .
C134 C133 H13C 110.6 . .
C132 C133 H13D 110.6 . .
C134 C133 H13D 110.6 . .
H13C C133 H13D 108.7 . .
C135 C134 C139 120.0 . .
C135 C134 C133 127(5) . .
C139 C134 C133 113(5) . .
C134 C135 C136 120.0 . .
C134 C135 H135 120.0 . .
C136 C135 H135 120.0 . .
C137 C136 C135 120.0 . .
C137 C136 H136 120.0 . .
C135 C136 H136 120.0 . .
C138 C137 C136 120.0 . .
C138 C137 H137 120.0 . .
C136 C137 H137 120.0 . .
C139 C138 C137 120.0 . .
C139 C138 H138 120.0 . .
C137 C138 H138 120.0 . .
C138 C139 C134 120.00(10) . .
C138 C139 H139 120.0 . .
C134 C139 H139 120.0 . .
C140 N14 C132 118(3) . .
C140 N14 H14 120.9 . .
C132 N14 H14 120.9 . .
O7 C140 N14 128(3) . .
O7 C140 O8 118(4) . .
N14 C140 O8 114(4) . .
C140 O8 C141 117(4) . .
O8 C141 C142 107(3) . .
O8 C141 H14B 110.4 . .
C142 C141 H14B 110.4 . .
O8 C141 H14C 110.4 . .
C142 C141 H14C 110.4 . .
H14B C141 H14C 108.6 . .
C143 C142 C154 99(2) . .
C143 C142 C141 113(3) . .
C154 C142 C141 102(2) . .
C143 C142 H14D 113.5 . .
C154 C142 H14D 113.5 . .
C141 C142 H14D 113.5 . .
C144 C143 C148 120.0 . .
C144 C143 C142 131(2) . .
C148 C143 C142 109(2) . .
C143 C144 C145 120.0 . .
C143 C144 H144 120.0 . .
C145 C144 H144 120.0 . .
C144 C145 C146 120.0 . .
C144 C145 H145 120.0 . .
C146 C145 H145 120.0 . .
C147 C146 C145 120.0 . .
C147 C146 H146 120.0 . .
C145 C146 H146 120.0 . .
C146 C147 C148 120.0 . .
C146 C147 H147 120.0 . .
C148 C147 H147 120.0 . .
C147 C148 C143 120.0 . .
C147 C148 C149 127(2) . .
C143 C148 C149 113(2) . .
C150 C149 C154 120.0 . .
C150 C149 C148 135.8(19) . .
C154 C149 C148 103.8(19) . .
C151 C150 C149 120.0 . .
C151 C150 H150 120.0 . .
C149 C150 H150 120.0 . .
C150 C151 C152 120.0 . .
C150 C151 H151 120.0 . .
C152 C151 H151 120.0 . .
C153 C152 C151 120.0 . .
C153 C152 H152 120.0 . .
C151 C152 H152 120.0 . .
C152 C153 C154 120.0 . .
C152 C153 H153 120.0 . .
C154 C153 H153 120.0 . .
C153 C154 C149 120.0 . .
C153 C154 C142 124.5(19) . .
C149 C154 C142 115.0(19) . .

loop_
_geom_bond_atom_site_label_1
_geom_bond_atom_site_label_2
_geom_bond_distance
_geom_bond_site_symmetry_2
N1 C1 1.387(16) .
N1 C4 1.388(16) .
C1 C20 1.39(3) .
C1 C2 1.41(3) .
C2 C3 1.27(3) .
C2 H2B 0.9500 .
C3 C4 1.56(4) .
C3 H3A 0.9500 .
C4 C5 1.34(4) .
C5 C6 1.59(4) .
C5 C21 1.560(16) .
N2 C9 1.409(17) .
N2 C6 1.403(16) .
N2 H2 0.8800 .
C6 C7 1.19(3) .
C7 C8 1.57(4) .
C7 H7B 0.9500 .
C8 C9 1.47(4) .
C8 H8A 0.9500 .
C9 C10 1.46(3) .
C10 C11 1.40(4) .
C10 C27 1.562(16) .
N3 C14 1.404(17) .
N3 C11 1.414(18) .
C11 C12 1.31(4) .
C12 C13 1.31(3) .
C12 H12A 0.9500 .
C13 C14 1.54(4) .
C13 H13A 0.9500 .
C14 C15 1.45(4) .
C15 C16 1.45(3) .
C15 C33 1.530(15) .
N4 C16 1.398(16) .
N4 C19 1.411(17) .
N4 H4 0.8800 .
C16 C17 1.35(3) .
C17 C18 1.47(4) .
C17 H17A 0.9500 .
C18 C19 1.41(3) .
C18 H18A 0.9500 .
C19 C20 1.70(4) .
C20 C39 1.533(16) .
C21 C22 1.3900 .
C21 C26 1.3900 .
C22 C23 1.3900 .
C22 H22A 0.9500 .
C23 C24 1.3900 .
C23 H23A 0.9500 .
C24 C25 1.3900 .
C24 N5 1.50(3) .
C25 C26 1.3900 .
C25 H25A 0.9500 .
C26 H26A 0.9500 .
C27 C28 1.3900 .
C27 C32 1.3900 .
C28 C29 1.3900 .
C28 H28A 0.9500 .
C29 C30 1.3900 .
C29 H29A 0.9500 .
C30 C31 1.3900 .
C30 H30A 0.9500 .
C31 C32 1.3900 .
C31 H31A 0.9500 .
C32 H32A 0.9500 .
C33 C34 1.3900 .
C33 C38 1.3900 .
C34 C35 1.3900 .
C34 H34A 0.9500 .
C35 C36 1.3900 .
C35 H35A 0.9500 .
C36 C37 1.3900 .
C36 H36A 0.9500 .
C37 C38 1.3900 .
C37 H37A 0.9500 .
C38 H38A 0.9500 .
C39 C40 1.3900 .
C39 C44 1.3900 .
C40 C41 1.3900 .
C40 H40A 0.9500 .
C41 C42 1.3900 .
C41 H41A 0.9500 .
C42 C43 1.3900 .
C42 H42A 0.9500 .
C43 C44 1.3900 .
C43 H43A 0.9500 .
C44 H44A 0.9500 .
N5 C45 1.33(3) .
N5 H5 0.8800 .
C45 O1 1.24(3) .
C45 C46 1.63(3) .
C46 N6 1.51(2) .
C46 C47 1.51(2) .
C46 H46A 1.0000 .
C47 C48A 1.71(3) .
C47 H47A 0.9900 .
C47 H47B 0.9900 .
C48A C49A 1.390(2) .
C48A C53A 1.3900 .
C49A C50A 1.390(3) .
C49A H49A 0.9500 .
C50A C51A 1.3900 .
C50A H50A 0.9500 .
C51A C52A 1.3900 .
C51A H51A 0.9500 .
C52A C53A 1.390(2) .
C52A H52A 0.9500 .
C53A H53A 0.9500 .
N6 C54 1.34(3) .
N6 H6 0.8800 .
C54 O2 1.23(3) .
C54 C55 1.61(3) .
C55 N7 1.52(2) .
C55 C56 1.52(3) .
C55 H55A 1.0000 .
C56 C57 1.71(3) .
C56 H56A 0.9900 .
C56 H56B 0.9900 .
C57 C58 1.3900 .
C57 C62 1.3900 .
C58 C59 1.3900 .
C58 H58 0.9500 .
C59 C60 1.3900 .
C59 H59 0.9500 .
C60 C61 1.3900 .
C60 H60 0.9500 .
C61 C62 1.3900 .
C61 H61 0.9500 .
C62 H62 0.9500 .
N7 C63 1.31(3) .
N7 H7 0.8800 .
C63 O3 1.21(3) .
C63 O4 1.38(3) .
O4 C64 1.48(2) .
C64 C65 1.64(3) .
C64 H64A 0.9900 .
C64 H64B 0.9900 .
C65 C66 1.636(19) .
C65 C77 1.638(19) .
C65 H65A 1.0000 .
C66 C67 1.3900 .
C66 C71 1.3900 .
C67 C68 1.3900 .
C67 H67 0.9500 .
C68 C69 1.3900 .
C68 H68 0.9500 .
C69 C70 1.3900 .
C69 H69 0.9500 .
C70 C71 1.3900 .
C70 H70 0.9500 .
C71 C72 1.49(2) .
C72 C73 1.3900 .
C72 C77 1.3900 .
C73 C74 1.3900 .
C73 H73 0.9500 .
C74 C75 1.3900 .
C74 H74 0.9500 .
C75 C76 1.3900 .
C75 H75 0.9500 .
C76 C77 1.3900 .
C76 H76 0.9500 .
N8 C78 1.449(17) .
N8 C81 1.450(16) .
C78 C97 1.32(4) .
C78 C79 1.56(4) .
C79 C80 1.36(4) .
C79 H79A 0.9500 .
C80 C81 1.72(4) .
C80 H80A 0.9500 .
C81 C82 1.18(3) .
C82 C98 1.542(14) .
C82 C83 1.54(4) .
N9 C86 1.450(17) .
N9 C83 1.459(17) .
N9 H9 0.8800 .
C83 C84 1.51(4) .
C84 C85 1.38(4) .
C84 H84A 0.9500 .
C85 C86 1.45(3) .
C85 H85A 0.9500 .
C86 C87 1.38(3) .
C87 C88 1.33(3) .
C87 C104 1.540(15) .
N10 C88 1.460(17) .
N10 C91 1.480(17) .
C88 C89 1.45(3) .
C89 C90 1.34(4) .
C89 H89A 0.9500 .
C90 C91 1.48(4) .
C90 H90A 0.9500 .
C91 C92 1.35(4) .
C92 C93 1.53(4) .
C92 C110 1.558(16) .
N11 C96 1.467(17) .
N11 C93 1.456(17) .
N11 H11 0.8800 .
C93 C94 1.20(4) .
C94 C95 1.60(4) .
C94 H94A 0.9500 .
C95 C96 1.32(3) .
C95 H95A 0.9500 .
C96 C97 1.36(3) .
C97 C116 1.521(16) .
C98 C99 1.3900 .
C98 C103 1.3900 .
C99 C100 1.3900 .
C99 H99A 0.9500 .
C100 C101 1.3900 .
C100 H10A 0.9500 .
C101 N12 1.38(3) .
C101 C102 1.3900 .
C102 C103 1.3900 .
C102 H10B 0.9500 .
C103 H10C 0.9500 .
C104 C105 1.3900 .
C104 C109 1.3900 .
C105 C106 1.3900 .
C105 H10D 0.9500 .
C106 C107 1.3900 .
C106 H10E 0.9500 .
C107 C108 1.3900 .
C107 H10F 0.9500 .
C108 C109 1.3900 .
C108 H10G 0.9500 .
C109 H10H 0.9500 .
C110 C111 1.3900 .
C110 C115 1.3900 .
C111 C112 1.3900 .
C111 H11A 0.9500 .
C112 C113 1.3900 .
C112 H11B 0.9500 .
C113 C114 1.3900 .
C113 H11C 0.9500 .
C114 C115 1.3900 .
C114 H11D 0.9500 .
C115 H11E 0.9500 .
C116 C117 1.3900 .
C116 C121 1.3900 .
C117 C118 1.3900 .
C117 H11F 0.9500 .
C118 C119 1.3900 .
C118 H11G 0.9500 .
C119 C120 1.3900 .
C119 H11H 0.9500 .
C120 C121 1.3900 .
C120 H12B 0.9500 .
C121 H12C 0.9500 .
N12 C122 1.32(3) .
N12 H12 0.8800 .
C122 O5 1.23(3) .
C122 C123 1.62(3) .
C123 N13 1.49(3) .
C123 C124 1.51(3) .
C123 H12G 1.0000 .
C124 C125 1.70(3) .
C124 H12E 0.9900 .
C124 H12F 0.9900 .
C125 C126 1.3900 .
C125 C130 1.3900 .
C126 C127 1.3900 .
C126 H126 0.9500 .
C127 C128 1.3900 .
C127 H127 0.9500 .
C128 C129 1.3900 .
C128 H128 0.9500 .
C129 C130 1.3900 .
C129 H129 0.9500 .
C130 H130 0.9500 .
N13 C131 1.32(3) .
N13 H13 0.8800 .
C131 O6 1.22(3) .
C131 C132 1.60(3) .
C132 N14 1.51(2) .
C132 C133 1.50(2) .
C132 H13E 1.0000 .
C133 C134 1.72(3) .
C133 H13C 0.9900 .
C133 H13D 0.9900 .
C134 C135 1.3900 .
C134 C139 1.3900 .
C135 C136 1.3900 .
C135 H135 0.9500 .
C136 C137 1.3900 .
C136 H136 0.9500 .
C137 C138 1.3900 .
C137 H137 0.9500 .
C138 C139 1.3900 .
C138 H138 0.9500 .
C139 H139 0.9500 .
N14 C140 1.32(3) .
N14 H14 0.8800 .
C140 O7 1.23(3) .
C140 O8 1.38(3) .
O8 C141 1.50(3) .
C141 C142 1.63(3) .
C141 H14B 0.9900 .
C141 H14C 0.9900 .
C142 C143 1.62(2) .
C142 C154 1.62(2) .
C142 H14D 1.0000 .
C143 C144 1.3900 .
C143 C148 1.3900 .
C144 C145 1.3900 .
C144 H144 0.9500 .
C145 C146 1.3900 .
C145 H145 0.9500 .
C146 C147 1.3900 .
C146 H146 0.9500 .
C147 C148 1.3900 .
C147 H147 0.9500 .
C148 C149 1.59(3) .
C149 C150 1.3900 .
C149 C154 1.3900 .
C150 C151 1.3900 .
C150 H150 0.9500 .
C151 C152 1.3900 .
C151 H151 0.9500 .
C152 C153 1.3900 .
C152 H152 0.9500 .
C153 C154 1.3900 .
C153 H153 0.9500 .
